data_2002421
loop_
_publ_author_name
'Schroeder, F'
'Mueller-Buschbaum, Hk'

_publ_section_title
;
Neue Oxometallate der Formel Ba Be La2 O5, Sr Be Nd2 O5 und Sr Be Sm2 O5
;
_journal_name_full
;
Zeitschrift fuer Anorganische und Allgemeine Chemie
;
_journal_page_first 7
_journal_page_last 11
_journal_paper_doi 10.1002/zaac.19885610102
_journal_volume 561
_journal_year 1988
_chemical_formula_structural 'Sr Be Sm2 O5'
_chemical_formula_sum 'Be O5 Sm2 Sr'
_chemical_name_systematic 'Strontium beryllium disamarium oxide'
_space_group_IT_number 62
_symmetry_cell_setting orthorhombic
_symmetry_Int_Tables_number 62
_symmetry_space_group_name_Hall '-P 2ac 2n'
_symmetry_space_group_name_H-M 'P n m a'
_cell_angle_alpha 90
_cell_angle_beta 90
_cell_angle_gamma 90
_cell_formula_units_Z 4
_cell_length_a 9.5039(9)
_cell_length_b 7.1885(8)
_cell_length_c 6.5223(8)
_cell_volume 445.6
_refine_ls_R_factor_all 0.091
_cod_database_code 2002421

loop_
_symmetry_equiv_pos_as_xyz
x,y,z
1/2+x,1/2-y,1/2-z
-x,1/2+y,-z
1/2-x,-y,1/2+z
-x,-y,-z
1/2-x,1/2+y,1/2+z
x,1/2-y,z
1/2+x,y,1/2-z

loop_
_atom_site_label
_atom_site_type_symbol
_atom_site_symmetry_multiplicity
_atom_site_Wyckoff_symbol
_atom_site_fract_x
_atom_site_fract_y
_atom_site_fract_z
_atom_site_occupancy
_atom_site_attached_hydrogens
_atom_site_calc_flag
Be1 Be2+ 4 c 0.102(6) 0.25 0.194(8) 1. 0 d
Sm1 Sm3+ 4 c 0.9764(2) 0.25 0.5959(3) 1. 0 d
Sm2 Sm3+ 8 d 0.8263(2) 0.0213(2) 0.0812(3) 0.5 0 d
Sr1 Sr2+ 8 d 0.8263(2) 0.0213(2) 0.0812(3) 0.5 0 d
O1 O2- 8 d 0.431(2) 0.941(3) 0.814(3) 1. 0 d
O2 O2- 4 c 0.219(5) 0.25 0.662(7) 1. 0 d
O3 O2- 4 c 0.276(4) 0.25 0.133(5) 1. 0 d
O4 O2- 4 c 0.511(3) 0.25 0.524(5) 1. 0 d

loop_
_atom_type_symbol
_atom_type_oxidation_number
Be2+ 2.000
Sm3+ 3.000
Sr2+ 2.000
O2- -2.000
